data_4104086
loop_
_publ_author_name
'Shikuo Ren'
'Hoi-Shan Chan'
'Zuowei Xie'

_publ_section_title
;
 Synthesis, Structure, and Reactivity of Zirconacyclopentene Incorporating
 a Carboranyl Unit
;
_journal_name_full 'Journal of the American Chemical Society'
_journal_page_first 3862
_journal_page_last 3863
_journal_paper_doi 10.1021/ja900563u
_journal_volume 131
_journal_year 2009
_chemical_formula_sum 'C28.5 H39 B10 N Zr'
_chemical_formula_weight 594.93
_chemical_name_systematic
;

 ?

;
_space_group_IT_number 14
_symmetry_cell_setting monoclinic
_symmetry_space_group_name_Hall '-P 2ybc'
_symmetry_space_group_name_H-M 'P 1 21/c 1'
_atom_sites_solution_hydrogens geom
_atom_sites_solution_primary direct
_atom_sites_solution_secondary difmap
_audit_creation_method SHELXL-97
_cell_angle_alpha 90.00
_cell_angle_beta 100.104(3)
_cell_angle_gamma 90.00
_cell_formula_units_Z 4
_cell_length_a 10.2301(17)
_cell_length_b 18.885(3)
_cell_length_c 16.192(3)
_cell_measurement_reflns_used 966
_cell_measurement_temperature 293(2)
_cell_measurement_theta_max 26.70
_cell_measurement_theta_min 2.96
_cell_volume 3079.7(9)
_computing_cell_refinement 'BRUKER SMART CCD DIFFRACTOMETER'
_computing_data_collection 'BRUKER SMART CCD DIFFRACTOMETER'
_computing_data_reduction 'BRUKER SMART CCD DIFFRACTOMETER'
_computing_molecular_graphics 'SIEMENS SHELXTL'
_computing_publication_material 'SIEMENS SHELXTL'
_computing_structure_refinement 'SHELXL-97 (Sheldrick, 1997)'
_computing_structure_solution 'SHELXS-97 (Sheldrick, 1990)'
_diffrn_ambient_temperature 293(2)
_diffrn_measured_fraction_theta_full 0.995
_diffrn_measured_fraction_theta_max 0.995
_diffrn_measurement_device_type 'BRUKER SMART CCD DIFFRACTOMETER'
_diffrn_measurement_method 'OMEGA SCAN'
_diffrn_radiation_monochromator graphite
_diffrn_radiation_source 'fine-focus sealed tube'
_diffrn_radiation_type MoK\a
_diffrn_radiation_wavelength 0.71073
_diffrn_reflns_av_R_equivalents 0.0394
_diffrn_reflns_av_sigmaI/netI 0.0459
_diffrn_reflns_limit_h_max 13
_diffrn_reflns_limit_h_min -13
_diffrn_reflns_limit_k_max 24
_diffrn_reflns_limit_k_min -19
_diffrn_reflns_limit_l_max 19
_diffrn_reflns_limit_l_min -21
_diffrn_reflns_number 20565
_diffrn_reflns_theta_full 28.02
_diffrn_reflns_theta_max 28.02
_diffrn_reflns_theta_min 1.67
_exptl_absorpt_coefficient_mu 0.378
_exptl_absorpt_correction_T_max 1.000
_exptl_absorpt_correction_T_min 0.703225
_exptl_absorpt_correction_type SADABS
_exptl_crystal_colour yellow
_exptl_crystal_density_diffrn 1.283
_exptl_crystal_density_meas 0
_exptl_crystal_density_method 'not measured'
_exptl_crystal_description block
_exptl_crystal_F_000 1228
_exptl_crystal_size_max 0.50
_exptl_crystal_size_mid 0.40
_exptl_crystal_size_min 0.20
_refine_diff_density_max 0.706
_refine_diff_density_min -0.247
_refine_diff_density_rms 0.072
_refine_ls_extinction_method none
_refine_ls_goodness_of_fit_ref 1.035
_refine_ls_hydrogen_treatment riding
_refine_ls_matrix_type full
_refine_ls_number_parameters 379
_refine_ls_number_reflns 7418
_refine_ls_number_restraints 4
_refine_ls_restrained_S_all 1.035
_refine_ls_R_factor_all 0.0618
_refine_ls_R_factor_gt 0.0419
_refine_ls_shift/su_max 0.002
_refine_ls_shift/su_mean 0.000
_refine_ls_structure_factor_coef Fsqd
_refine_ls_weighting_details 'calc w=1/[\s^2^(Fo^2^)+(0.0599P)^2^+0.9175P] where P=(Fo^2^+2Fc^2^)/3'
_refine_ls_weighting_scheme calc
_refine_ls_wR_factor_gt 0.1056
_refine_ls_wR_factor_ref 0.1195
_reflns_number_gt 5588
_reflns_number_total 7418
_reflns_threshold_expression >2sigma(I)
_cod_data_source_file ja900563u_si_002_3.cif
_cod_data_source_block 6
_cod_original_formula_sum 'C28.50 H39 B10 N Zr'
_cod_database_code 4104086

loop_
_symmetry_equiv_pos_as_xyz
'x, y, z'
'-x, y+1/2, -z+1/2'
'-x, -y, -z'
'x, -y-1/2, z-1/2'

loop_
_atom_site_label
_atom_site_type_symbol
_atom_site_fract_x
_atom_site_fract_y
_atom_site_fract_z
_atom_site_U_iso_or_equiv
_atom_site_adp_type
_atom_site_occupancy
_atom_site_symmetry_multiplicity
_atom_site_calc_flag
_atom_site_refinement_flags
Zr1 Zr 0.64712(2) 0.779923(12) 0.572021(13) 0.03314(9) Uani 1 1 d .
N1 N 0.7255(2) 0.89540(12) 0.60468(14) 0.0465(5) Uani 1 1 d .
C1 C 0.3301(2) 0.80291(13) 0.61412(15) 0.0357(5) Uani 1 1 d .
C2 C 0.4708(2) 0.84904(12) 0.61901(14) 0.0328(5) Uani 1 1 d .
C11 C 0.3399(3) 0.72961(13) 0.57930(16) 0.0389(5) Uani 1 1 d .
C12 C 0.2091(3) 0.69038(16) 0.5563(2) 0.0535(7) Uani 1 1 d .
H12A H 0.1486 0.7066 0.5921 0.064 Uiso 1 1 calc R
H12B H 0.2243 0.6402 0.5666 0.064 Uiso 1 1 calc R
C13 C 0.1453(3) 0.7012(2) 0.4652(2) 0.0705(10) Uani 1 1 d .
H13A H 0.0636 0.6752 0.4535 0.106 Uiso 1 1 calc R
H13B H 0.2044 0.6847 0.4294 0.106 Uiso 1 1 calc R
H13C H 0.1276 0.7507 0.4551 0.106 Uiso 1 1 calc R
C14 C 0.4590(3) 0.70606(13) 0.56701(15) 0.0368(5) Uani 1 1 d .
C15 C 0.4663(3) 0.62916(14) 0.53819(18) 0.0482(6) Uani 1 1 d .
H15A H 0.5465 0.6231 0.5147 0.058 Uiso 1 1 calc R
H15B H 0.3913 0.6200 0.4938 0.058 Uiso 1 1 calc R
C16 C 0.4659(4) 0.57417(16) 0.6078(2) 0.0663(9) Uani 1 1 d .
H16A H 0.4708 0.5275 0.5851 0.099 Uiso 1 1 calc R
H16B H 0.3856 0.5787 0.6304 0.099 Uiso 1 1 calc R
H16C H 0.5410 0.5819 0.6515 0.099 Uiso 1 1 calc R
C17 C 0.5783(4) 0.8360(2) 0.4288(2) 0.0759(12) Uani 1 1 d .
H17A H 0.5186 0.8767 0.4166 0.091 Uiso 1 1 calc R
C18 C 0.7115(4) 0.8393(2) 0.44277(19) 0.0706(10) Uani 1 1 d .
H18A H 0.7636 0.8829 0.4435 0.085 Uiso 1 1 calc R
C19 C 0.7620(4) 0.7726(3) 0.4456(2) 0.0831(14) Uani 1 1 d .
H19A H 0.8550 0.7598 0.4462 0.100 Uiso 1 1 calc R
C20 C 0.6523(7) 0.72664(19) 0.4300(2) 0.0908(17) Uani 1 1 d .
H20A H 0.6548 0.6760 0.4170 0.109 Uiso 1 1 calc R
C21 C 0.5415(4) 0.7686(3) 0.41995(19) 0.0876(15) Uani 1 1 d .
H21A H 0.4507 0.7522 0.3997 0.105 Uiso 1 1 calc R
C22 C 0.7655(3) 0.76872(18) 0.72187(19) 0.0599(8) Uani 1 1 d .
H22A H 0.7536 0.8000 0.7683 0.072 Uiso 1 1 calc R
C23 C 0.8655(3) 0.77477(19) 0.6730(2) 0.0636(9) Uani 1 1 d .
H23A H 0.9353 0.8109 0.6794 0.076 Uiso 1 1 calc R
C24 C 0.8620(3) 0.7138(2) 0.6252(2) 0.0691(10) Uani 1 1 d .
H24A H 0.9283 0.7003 0.5911 0.083 Uiso 1 1 calc R
C25 C 0.7614(3) 0.67084(18) 0.6430(2) 0.0609(8) Uani 1 1 d .
H25A H 0.7449 0.6219 0.6240 0.073 Uiso 1 1 calc R
C26 C 0.7042(3) 0.70410(17) 0.70383(19) 0.0569(8) Uani 1 1 d .
H26A H 0.6397 0.6826 0.7345 0.068 Uiso 1 1 calc R
C27 C 0.7626(3) 0.95102(15) 0.62359(16) 0.0431(6) Uani 1 1 d .
C28 C 0.8085(3) 1.02034(13) 0.65008(15) 0.0405(5) Uani 1 1 d .
C29 C 0.7298(3) 1.06304(15) 0.69160(17) 0.0488(6) Uani 1 1 d .
H29A H 0.6480 1.0469 0.7014 0.059 Uiso 1 1 calc R
C30 C 0.7747(3) 1.12932(16) 0.71783(19) 0.0557(7) Uani 1 1 d .
H30A H 0.7227 1.1585 0.7452 0.067 Uiso 1 1 calc R
C31 C 0.8966(3) 1.15276(17) 0.7037(2) 0.0602(8) Uani 1 1 d .
H31A H 0.9264 1.1976 0.7218 0.072 Uiso 1 1 calc R
C32 C 0.9743(3) 1.11023(17) 0.6632(2) 0.0584(8) Uani 1 1 d .
H32A H 1.0570 1.1262 0.6548 0.070 Uiso 1 1 calc R
C33 C 0.9303(3) 1.04425(15) 0.63513(18) 0.0492(6) Uani 1 1 d .
H33A H 0.9818 1.0159 0.6064 0.059 Uiso 1 1 calc R
B3 B 0.3308(3) 0.87200(15) 0.54622(17) 0.0361(6) Uani 1 1 d .
H3 H 0.3258 0.8659 0.4782 0.043 Uiso 1 1 calc R
B4 B 0.1908(3) 0.85603(17) 0.5951(2) 0.0438(7) Uani 1 1 d .
H4 H 0.0944 0.8398 0.5588 0.053 Uiso 1 1 calc R
B5 B 0.2506(3) 0.82227(18) 0.6966(2) 0.0476(7) Uani 1 1 d .
H5 H 0.1928 0.7837 0.7262 0.057 Uiso 1 1 calc R
B6 B 0.4252(3) 0.81754(16) 0.71021(17) 0.0395(6) Uani 1 1 d .
H6 H 0.4813 0.7759 0.7486 0.047 Uiso 1 1 calc R
B7 B 0.4276(3) 0.93787(15) 0.60438(18) 0.0395(6) Uani 1 1 d .
H7 H 0.4859 0.9757 0.5740 0.047 Uiso 1 1 calc R
B8 B 0.2532(3) 0.94289(17) 0.59017(19) 0.0446(7) Uani 1 1 d .
H8 H 0.1972 0.9840 0.5507 0.054 Uiso 1 1 calc R
B9 B 0.2023(3) 0.91140(18) 0.6840(2) 0.0501(8) Uani 1 1 d .
H9 H 0.1134 0.9316 0.7058 0.060 Uiso 1 1 calc R
B10 B 0.3489(4) 0.88792(18) 0.75560(19) 0.0490(8) Uani 1 1 d .
H10 H 0.3557 0.8930 0.8239 0.059 Uiso 1 1 calc R
B11 B 0.4871(3) 0.90418(16) 0.70577(18) 0.0423(6) Uani 1 1 d .
H11 H 0.5843 0.9199 0.7415 0.051 Uiso 1 1 calc R
B12 B 0.3496(3) 0.96348(17) 0.68966(19) 0.0479(7) Uani 1 1 d .
H12 H 0.3562 1.0177 0.7149 0.057 Uiso 1 1 calc R
C34 C -0.099(2) 0.4893(8) 0.589(2) 0.163(9) Uani 0.50 1 d PD
C35 C 0.032(3) 0.4750(7) 0.6226(7) 0.281(11) Uani 1 1 d D
C36 C 0.1393(18) 0.4724(10) 0.5815(19) 0.176(10) Uani 0.50 1 d PD
C37 C 0.1154(17) 0.4891(6) 0.4972(18) 0.190(5) Uani 1 1 d D
C38 C -0.008(3) 0.5075(8) 0.4537(9) 0.178(13) Uani 0.50 1 d PD

loop_
_atom_site_aniso_label
_atom_site_aniso_U_11
_atom_site_aniso_U_22
_atom_site_aniso_U_33
_atom_site_aniso_U_23
_atom_site_aniso_U_13
_atom_site_aniso_U_12
Zr1 0.03015(13) 0.03934(14) 0.03096(13) -0.00037(9) 0.00815(9) 0.00225(9)
N1 0.0428(13) 0.0491(13) 0.0501(13) -0.0043(10) 0.0152(10) -0.0036(10)
C1 0.0309(12) 0.0377(12) 0.0399(12) 0.0061(10) 0.0102(10) 0.0024(10)
C2 0.0331(12) 0.0361(12) 0.0300(11) 0.0031(9) 0.0080(9) 0.0020(9)
C11 0.0371(14) 0.0380(13) 0.0416(13) 0.0060(10) 0.0072(10) -0.0004(10)
C12 0.0382(15) 0.0484(16) 0.074(2) -0.0004(15) 0.0103(14) -0.0057(12)
C13 0.0502(19) 0.073(2) 0.081(2) -0.0130(19) -0.0086(17) -0.0015(16)
C14 0.0373(13) 0.0359(13) 0.0372(12) 0.0035(10) 0.0063(10) 0.0025(10)
C15 0.0491(16) 0.0405(14) 0.0555(16) -0.0032(12) 0.0111(13) 0.0014(12)
C16 0.072(2) 0.0431(16) 0.083(2) 0.0097(16) 0.0132(18) 0.0042(15)
C17 0.091(3) 0.098(3) 0.0452(17) 0.0282(19) 0.0309(18) 0.036(2)
C18 0.104(3) 0.070(2) 0.0469(17) -0.0047(16) 0.0387(18) -0.026(2)
C19 0.062(2) 0.148(4) 0.0470(18) 0.019(2) 0.0329(17) 0.038(3)
C20 0.186(5) 0.052(2) 0.052(2) -0.0126(15) 0.066(3) -0.007(3)
C21 0.070(3) 0.166(5) 0.0274(15) -0.010(2) 0.0110(15) -0.034(3)
C22 0.062(2) 0.073(2) 0.0401(15) -0.0004(14) -0.0057(14) 0.0165(16)
C23 0.0347(16) 0.078(2) 0.071(2) 0.0145(18) -0.0107(14) 0.0000(14)
C24 0.0425(18) 0.103(3) 0.062(2) 0.0074(19) 0.0106(15) 0.0337(18)
C25 0.0527(19) 0.0558(18) 0.069(2) 0.0019(15) -0.0041(15) 0.0194(15)
C26 0.0475(17) 0.067(2) 0.0548(17) 0.0250(15) 0.0063(14) 0.0153(15)
C27 0.0398(14) 0.0472(15) 0.0435(14) -0.0022(12) 0.0105(11) 0.0004(12)
C28 0.0406(14) 0.0409(13) 0.0396(13) 0.0013(10) 0.0059(10) 0.0001(11)
C29 0.0445(16) 0.0545(16) 0.0491(15) -0.0050(13) 0.0129(12) -0.0033(13)
C30 0.0592(19) 0.0545(17) 0.0547(17) -0.0135(14) 0.0140(14) -0.0009(14)
C31 0.064(2) 0.0532(18) 0.0611(18) -0.0110(15) 0.0057(15) -0.0110(15)
C32 0.0433(16) 0.0612(19) 0.071(2) -0.0004(16) 0.0105(14) -0.0096(14)
C33 0.0415(15) 0.0518(16) 0.0549(16) 0.0009(13) 0.0106(12) 0.0042(12)
B3 0.0361(15) 0.0392(14) 0.0334(13) 0.0064(11) 0.0073(11) 0.0055(11)
B4 0.0338(15) 0.0492(17) 0.0496(16) 0.0075(13) 0.0106(12) 0.0097(13)
B5 0.0444(17) 0.0540(19) 0.0497(17) 0.0127(14) 0.0233(14) 0.0093(14)
B6 0.0422(16) 0.0476(16) 0.0309(13) 0.0072(12) 0.0122(11) 0.0076(13)
B7 0.0470(17) 0.0349(14) 0.0378(14) 0.0030(11) 0.0109(12) 0.0040(12)
B8 0.0491(18) 0.0427(16) 0.0428(15) 0.0070(13) 0.0100(13) 0.0127(13)
B9 0.0482(18) 0.0565(19) 0.0501(17) 0.0081(15) 0.0215(14) 0.0183(15)
B10 0.059(2) 0.0575(19) 0.0342(14) 0.0060(13) 0.0195(14) 0.0139(16)
B11 0.0467(17) 0.0458(16) 0.0346(14) -0.0038(12) 0.0077(12) 0.0055(13)
B12 0.059(2) 0.0463(17) 0.0404(15) -0.0027(13) 0.0156(14) 0.0100(15)
C34 0.23(2) 0.075(8) 0.21(2) -0.045(12) 0.11(2) -0.046(11)
C35 0.49(3) 0.199(12) 0.133(8) -0.040(7) 0.007(16) -0.185(18)
C36 0.167(17) 0.109(12) 0.25(3) -0.055(17) 0.023(18) -0.038(11)
C37 0.280(17) 0.098(6) 0.203(13) -0.052(8) 0.069(13) -0.063(7)
C38 0.35(4) 0.108(11) 0.061(8) -0.023(7) -0.016(16) -0.108(18)

loop_
_atom_type_symbol
_atom_type_description
_atom_type_scat_dispersion_real
_atom_type_scat_dispersion_imag
_atom_type_scat_source
C C 0.0033 0.0016 'International Tables Vol C Tables 4.2.6.8 and 6.1.1.4'
H H 0.0000 0.0000 'International Tables Vol C Tables 4.2.6.8 and 6.1.1.4'
B B 0.0013 0.0007 'International Tables Vol C Tables 4.2.6.8 and 6.1.1.4'
N N 0.0061 0.0033 'International Tables Vol C Tables 4.2.6.8 and 6.1.1.4'
Zr Zr -2.9673 0.5597 'International Tables Vol C Tables 4.2.6.8 and 6.1.1.4'

loop_
_geom_angle_atom_site_label_1
_geom_angle_atom_site_label_2
_geom_angle_atom_site_label_3
_geom_angle
_geom_angle_site_symmetry_1
_geom_angle_site_symmetry_3
N1 Zr1 C14 142.89(8) . .
N1 Zr1 C2 71.16(8) . .
C14 Zr1 C2 71.74(8) . .
N1 Zr1 C21 111.68(14) . .
C14 Zr1 C21 73.12(11) . .
C2 Zr1 C21 97.81(13) . .
N1 Zr1 C20 120.98(11) . .
C14 Zr1 C20 83.13(14) . .
C2 Zr1 C20 129.06(16) . .
C21 Zr1 C20 31.54(15) . .
N1 Zr1 C22 76.96(10) . .
C14 Zr1 C22 103.51(10) . .
C2 Zr1 C22 90.07(9) . .
C21 Zr1 C22 169.80(16) . .
C20 Zr1 C22 139.54(15) . .
N1 Zr1 C23 70.28(10) . .
C14 Zr1 C23 128.35(10) . .
C2 Zr1 C23 115.75(10) . .
C21 Zr1 C23 143.86(14) . .
C20 Zr1 C23 114.64(18) . .
C22 Zr1 C23 32.28(11) . .
N1 Zr1 C17 81.22(13) . .
C14 Zr1 C17 96.96(13) . .
C2 Zr1 C17 87.71(10) . .
C21 Zr1 C17 30.47(14) . .
C20 Zr1 C17 51.58(14) . .
C22 Zr1 C17 157.58(15) . .
C23 Zr1 C17 132.83(14) . .
N1 Zr1 C19 92.51(14) . .
C14 Zr1 C19 115.44(14) . .
C2 Zr1 C19 138.52(11) . .
C21 Zr1 C19 52.16(13) . .
C20 Zr1 C19 32.31(14) . .
C22 Zr1 C19 124.00(12) . .
C23 Zr1 C19 92.14(13) . .
C17 Zr1 C19 51.54(12) . .
N1 Zr1 C25 122.57(10) . .
C14 Zr1 C25 81.05(10) . .
C2 Zr1 C25 126.57(10) . .
C21 Zr1 C25 117.24(16) . .
C20 Zr1 C25 90.43(13) . .
C22 Zr1 C25 52.56(11) . .
C23 Zr1 C25 52.57(11) . .
C17 Zr1 C25 141.68(12) . .
C19 Zr1 C25 94.56(12) . .
N1 Zr1 C24 97.98(11) . .
C14 Zr1 C24 111.80(11) . .
C2 Zr1 C24 142.65(10) . .
C21 Zr1 C24 119.11(15) . .
C20 Zr1 C24 87.57(17) . .
C22 Zr1 C24 52.61(11) . .
C23 Zr1 C24 31.66(11) . .
C17 Zr1 C24 126.87(12) . .
C19 Zr1 C24 75.60(12) . .
C25 Zr1 C24 31.50(11) . .
N1 Zr1 C26 108.27(10) . .
C14 Zr1 C26 76.30(10) . .
C2 Zr1 C26 96.43(9) . .
C21 Zr1 C26 140.01(16) . .
C20 Zr1 C26 120.06(12) . .
C22 Zr1 C26 31.55(11) . .
C23 Zr1 C26 52.48(11) . .
C17 Zr1 C26 170.44(14) . .
C19 Zr1 C26 125.04(12) . .
C25 Zr1 C26 31.47(10) . .
C24 Zr1 C26 51.96(11) . .
C27 N1 Zr1 177.4(2) . .
C11 C1 C2 112.54(19) . .
C11 C1 B6 115.2(2) . .
C2 C1 B6 61.57(15) . .
C11 C1 B3 117.0(2) . .
C2 C1 B3 62.05(15) . .
B6 C1 B3 113.4(2) . .
C11 C1 B5 123.9(2) . .
C2 C1 B5 111.9(2) . .
B6 C1 B5 61.94(17) . .
B3 C1 B5 113.19(19) . .
C11 C1 B4 125.1(2) . .
C2 C1 B4 112.48(19) . .
B6 C1 B4 112.9(2) . .
B3 C1 B4 62.45(16) . .
B5 C1 B4 61.79(17) . .
C1 C2 B6 60.19(15) . .
C1 C2 B11 108.13(18) . .
B6 C2 B11 61.11(16) . .
C1 C2 B7 107.45(18) . .
B6 C2 B7 110.35(18) . .
B11 C2 B7 61.13(16) . .
C1 C2 B3 59.95(14) . .
B6 C2 B3 110.52(18) . .
B11 C2 B3 110.47(18) . .
B7 C2 B3 60.61(16) . .
C1 C2 Zr1 112.44(14) . .
B6 C2 Zr1 113.86(15) . .
B11 C2 Zr1 126.84(16) . .
B7 C2 Zr1 130.81(15) . .
B3 C2 Zr1 118.97(14) . .
C14 C11 C1 118.8(2) . .
C14 C11 C12 125.8(2) . .
C1 C11 C12 115.3(2) . .
C11 C12 C13 112.5(3) . .
C11 C14 C15 116.9(2) . .
C11 C14 Zr1 123.54(18) . .
C15 C14 Zr1 119.15(18) . .
C14 C15 C16 114.3(2) . .
C21 C17 C18 108.8(4) . .
C21 C17 Zr1 74.1(2) . .
C18 C17 Zr1 75.8(2) . .
C17 C18 C19 109.4(4) . .
C17 C18 Zr1 73.65(18) . .
C19 C18 Zr1 73.58(19) . .
C18 C19 C20 106.2(4) . .
C18 C19 Zr1 75.51(18) . .
C20 C19 Zr1 73.17(18) . .
C21 C20 C19 106.4(3) . .
C21 C20 Zr1 74.21(19) . .
C19 C20 Zr1 74.5(2) . .
C17 C21 C20 109.2(4) . .
C17 C21 Zr1 75.4(2) . .
C20 C21 Zr1 74.2(2) . .
C26 C22 C23 107.6(3) . .
C26 C22 Zr1 75.35(17) . .
C23 C22 Zr1 74.06(17) . .
C24 C23 C22 107.3(3) . .
C24 C23 Zr1 74.79(18) . .
C22 C23 Zr1 73.66(17) . .
C25 C24 C23 108.6(3) . .
C25 C24 Zr1 74.17(18) . .
C23 C24 Zr1 73.55(17) . .
C24 C25 C26 107.8(3) . .
C24 C25 Zr1 74.34(18) . .
C26 C25 Zr1 74.64(17) . .
C22 C26 C25 108.6(3) . .
C22 C26 Zr1 73.10(17) . .
C25 C26 Zr1 73.89(17) . .
N1 C27 C28 178.1(3) . .
C33 C28 C29 120.6(3) . .
C33 C28 C27 120.2(2) . .
C29 C28 C27 119.2(2) . .
C30 C29 C28 119.1(3) . .
C29 C30 C31 120.3(3) . .
C32 C31 C30 120.4(3) . .
C33 C32 C31 120.3(3) . .
C32 C33 C28 119.3(3) . .
C1 B3 C2 58.00(14) . .
C1 B3 B7 105.18(19) . .
C2 B3 B7 59.65(15) . .
C1 B3 B8 105.44(19) . .
C2 B3 B8 106.9(2) . .
B7 B3 B8 59.95(17) . .
C1 B3 B4 59.27(15) . .
C2 B3 B4 106.68(18) . .
B7 B3 B4 107.7(2) . .
B8 B3 B4 59.73(17) . .
C1 B4 B8 104.8(2) . .
C1 B4 B9 105.3(2) . .
B8 B4 B9 60.95(19) . .
C1 B4 B5 58.96(16) . .
B8 B4 B5 107.9(2) . .
B9 B4 B5 59.56(18) . .
C1 B4 B3 58.28(15) . .
B8 B4 B3 59.84(17) . .
B9 B4 B3 108.6(2) . .
B5 B4 B3 107.5(2) . .
C1 B5 B9 106.0(2) . .
C1 B5 B6 58.67(15) . .
B9 B5 B6 108.7(2) . .
C1 B5 B10 105.5(2) . .
B9 B5 B10 60.8(2) . .
B6 B5 B10 60.01(18) . .
C1 B5 B4 59.26(16) . .
B9 B5 B4 60.17(18) . .
B6 B5 B4 108.2(2) . .
B10 B5 B4 108.7(2) . .
C1 B6 C2 58.24(14) . .
C1 B6 B11 105.37(19) . .
C2 B6 B11 59.53(15) . .
C1 B6 B5 59.39(16) . .
C2 B6 B5 107.12(19) . .
B11 B6 B5 108.1(2) . .
C1 B6 B10 106.1(2) . .
C2 B6 B10 107.5(2) . .
B11 B6 B10 60.38(18) . .
B5 B6 B10 60.11(19) . .
C2 B7 B3 59.75(15) . .
C2 B7 B8 107.3(2) . .
B3 B7 B8 60.36(17) . .
C2 B7 B11 59.23(15) . .
B3 B7 B11 108.2(2) . .
B8 B7 B11 108.5(2) . .
C2 B7 B12 107.1(2) . .
B3 B7 B12 108.7(2) . .
B8 B7 B12 60.30(18) . .
B11 B7 B12 60.32(17) . .
B7 B8 B4 108.0(2) . .
B7 B8 B3 59.70(16) . .
B4 B8 B3 60.43(17) . .
B7 B8 B12 60.33(18) . .
B4 B8 B12 108.0(2) . .
B3 B8 B12 108.2(2) . .
B7 B8 B9 108.0(2) . .
B4 B8 B9 59.53(18) . .
B3 B8 B9 107.9(2) . .
B12 B8 B9 60.11(19) . .
B5 B9 B4 60.27(18) . .
B5 B9 B10 59.92(19) . .
B4 B9 B10 108.1(2) . .
B5 B9 B12 107.7(2) . .
B4 B9 B12 107.6(2) . .
B10 B9 B12 59.91(19) . .
B5 B9 B8 107.4(2) . .
B4 B9 B8 59.52(18) . .
B10 B9 B8 107.3(2) . .
B12 B9 B8 59.56(18) . .
B6 B10 B5 59.87(18) . .
B6 B10 B11 59.66(17) . .
B5 B10 B11 107.4(2) . .
B6 B10 B9 107.4(2) . .
B5 B10 B9 59.29(19) . .
B11 B10 B9 107.9(2) . .
B6 B10 B12 107.7(2) . .
B5 B10 B12 107.4(2) . .
B11 B10 B12 60.11(17) . .
B9 B10 B12 60.19(19) . .
C2 B11 B6 59.36(15) . .
C2 B11 B7 59.64(15) . .
B6 B11 B7 107.8(2) . .
C2 B11 B10 107.1(2) . .
B6 B11 B10 59.96(17) . .
B7 B11 B10 108.2(2) . .
C2 B11 B12 107.3(2) . .
B6 B11 B12 108.1(2) . .
B7 B11 B12 60.19(17) . .
B10 B11 B12 60.22(18) . .
B8 B12 B7 59.37(17) . .
B8 B12 B11 107.1(2) . .
B7 B12 B11 59.50(16) . .
B8 B12 B10 107.9(2) . .
B7 B12 B10 107.3(2) . .
B11 B12 B10 59.67(18) . .
B8 B12 B9 60.33(19) . .
B7 B12 B9 107.4(2) . .
B11 B12 B9 107.4(2) . .
B10 B12 B9 59.90(19) . .
C35 C34 C38 54.1(13) . 3_566
C35 C34 C37 112.5(19) . 3_566
C38 C34 C37 58.4(9) 3_566 3_566
C38 C35 C34 63.5(17) 3_566 .
C38 C35 C36 64.6(19) 3_566 .
C34 C35 C36 127.9(16) . .
C37 C36 C35 116.7(18) . .
C37 C36 C38 63.2(10) . 3_566
C35 C36 C38 53.5(12) . 3_566
C38 C37 C36 123.4(18) . .
C38 C37 C34 59.3(15) . 3_566
C36 C37 C34 175.4(14) . 3_566
C38 C37 C38 63.9(15) . 3_566
C36 C37 C38 59.5(14) . 3_566
C34 C37 C38 123(2) 3_566 3_566
C35 C38 C37 125(2) 3_566 .
C35 C38 C34 62.4(11) 3_566 3_566
C37 C38 C34 62.3(14) . 3_566
C35 C38 C36 62.0(13) 3_566 3_566
C37 C38 C36 173.1(16) . 3_566
C34 C38 C36 124.2(14) 3_566 3_566
C35 C38 C37 119(2) 3_566 3_566
C37 C38 C37 116.1(15) . 3_566
C34 C38 C37 174.2(11) 3_566 3_566
C36 C38 C37 57.2(12) 3_566 3_566
C35 C38 C38 174(3) 3_566 3_566
C37 C38 C38 60.9(13) . 3_566
C34 C38 C38 123(2) 3_566 3_566
C36 C38 C38 112.4(19) 3_566 3_566
C37 C38 C38 55.2(10) 3_566 3_566

loop_
_geom_bond_atom_site_label_1
_geom_bond_atom_site_label_2
_geom_bond_distance
_geom_bond_site_symmetry_2
Zr1 N1 2.352(2) .
Zr1 C14 2.366(3) .
Zr1 C2 2.453(2) .
Zr1 C21 2.518(3) .
Zr1 C20 2.519(3) .
Zr1 C22 2.523(3) .
Zr1 C23 2.528(3) .
Zr1 C17 2.534(3) .
Zr1 C19 2.536(3) .
Zr1 C25 2.542(3) .
Zr1 C24 2.544(3) .
Zr1 C26 2.551(3) .
N1 C27 1.140(3) .
C1 C11 1.505(3) .
C1 C2 1.673(3) .
C1 B6 1.707(4) .
C1 B3 1.707(3) .
C1 B5 1.720(4) .
C1 B4 1.725(4) .
C2 B6 1.730(3) .
C2 B11 1.733(4) .
C2 B7 1.740(4) .
C2 B3 1.742(3) .
C11 C14 1.345(4) .
C11 C12 1.517(4) .
C12 C13 1.518(5) .
C14 C15 1.531(3) .
C15 C16 1.533(4) .
C17 C21 1.328(6) .
C17 C18 1.343(5) .
C18 C19 1.358(5) .
C19 C20 1.407(6) .
C20 C21 1.369(6) .
C22 C26 1.380(5) .
C22 C23 1.404(5) .
C23 C24 1.384(5) .
C24 C25 1.380(5) .
C25 C26 1.381(4) .
C27 C28 1.431(4) .
C28 C33 1.386(4) .
C28 C29 1.393(4) .
C29 C30 1.375(4) .
C30 C31 1.379(4) .
C31 C32 1.375(4) .
C32 C33 1.375(4) .
B3 B7 1.757(4) .
B3 B8 1.769(4) .
B3 B4 1.779(4) .
B4 B8 1.767(5) .
B4 B9 1.767(5) .
B4 B5 1.769(4) .
B5 B9 1.756(5) .
B5 B6 1.763(4) .
B5 B10 1.768(5) .
B6 B11 1.760(4) .
B6 B10 1.766(4) .
B7 B8 1.762(4) .
B7 B11 1.766(4) .
B7 B12 1.779(4) .
B8 B12 1.778(5) .
B8 B9 1.792(4) .
B9 B10 1.783(5) .
B9 B12 1.788(5) .
B10 B11 1.773(4) .
B10 B12 1.783(4) .
B11 B12 1.781(4) .
C34 C35 1.377(10) .
C34 C38 1.39(3) 3_566
C34 C37 1.43(2) 3_566
C35 C38 1.26(2) 3_566
C35 C36 1.383(10) .
C36 C37 1.381(10) .
C36 C38 1.42(4) 3_566
C37 C38 1.378(10) .
C37 C34 1.43(2) 3_566
C37 C38 1.47(2) 3_566
C38 C35 1.26(2) 3_566
C38 C34 1.39(3) 3_566
C38 C36 1.42(4) 3_566
C38 C37 1.47(2) 3_566
C38 C38 1.51(3) 3_566
